data_2235343
loop_
_publ_author_name
'Zhao, Min-Min'

_publ_section_title
;
 4-Chloroanilinium bromide
;
_journal_coeditor_code AA2066
_journal_issue 7
_journal_name_full 'Acta Crystallographica Section E'
_journal_page_first o2022
_journal_paper_doi 10.1107/S1600536812024993
_journal_volume 68
_journal_year 2012
_chemical_formula_iupac 'C6 H7 Cl N +, Br -'
_chemical_formula_moiety 'C6 H7 Cl N +, Br -'
_chemical_formula_sum 'C6 H7 Br Cl N'
_chemical_formula_weight 208.49
_chemical_name_systematic
;
4-Chloroanilinium bromide
;
_space_group_IT_number 2
_symmetry_cell_setting triclinic
_symmetry_space_group_name_Hall '-P 1'
_symmetry_space_group_name_H-M 'P -1'
_atom_sites_solution_hydrogens geom
_atom_sites_solution_primary direct
_atom_sites_solution_secondary difmap
_audit_creation_method SHELXL-97
_cell_angle_alpha 91.4000(8)
_cell_angle_beta 93.5800(10)
_cell_angle_gamma 101.9670(10)
_cell_formula_units_Z 2
_cell_length_a 4.3989(2)
_cell_length_b 6.2553(2)
_cell_length_c 13.8907(8)
_cell_measurement_reflns_used 1674
_cell_measurement_temperature 153(2)
_cell_measurement_theta_max 27.48
_cell_measurement_theta_min 2.97
_cell_volume 372.91(3)
_computing_cell_refinement '<i>CrystalClear</i> (Rigaku, 2005)'
_computing_data_collection '<i>CrystalClear</i> (Rigaku, 2005)'
_computing_data_reduction '<i>CrystalClear</i> (Rigaku, 2005)'
_computing_molecular_graphics '<i>SHELXTL</i> (Sheldrick, 2008)'
_computing_publication_material '<i>SHELXTL</i> (Sheldrick, 2008)'
_computing_structure_refinement '<i>SHELXL97</i> (Sheldrick, 2008)'
_computing_structure_solution '<i>SHELXS97</i> (Sheldrick, 2008)'
_diffrn_ambient_temperature 153(2)
_diffrn_detector_area_resol_mean 13.6612
_diffrn_measured_fraction_theta_full 0.965
_diffrn_measured_fraction_theta_max 0.965
_diffrn_measurement_device_type 'Rigaku Mercury CCD'
_diffrn_measurement_method 'CCD profile fitting'
_diffrn_radiation_monochromator graphite
_diffrn_radiation_source 'fine-focus sealed tube'
_diffrn_radiation_type MoK\a
_diffrn_radiation_wavelength 0.71073
_diffrn_reflns_av_R_equivalents 0.0564
_diffrn_reflns_av_sigmaI/netI 0.0784
_diffrn_reflns_limit_h_max 5
_diffrn_reflns_limit_h_min -5
_diffrn_reflns_limit_k_max 8
_diffrn_reflns_limit_k_min -8
_diffrn_reflns_limit_l_max 18
_diffrn_reflns_limit_l_min -18
_diffrn_reflns_number 3843
_diffrn_reflns_theta_full 27.50
_diffrn_reflns_theta_max 27.50
_diffrn_reflns_theta_min 2.94
_exptl_absorpt_coefficient_mu 5.777
_exptl_absorpt_correction_T_max 1.000
_exptl_absorpt_correction_T_min 0.910
_exptl_absorpt_correction_type multi-scan
_exptl_absorpt_process_details '(<i>CrystalClear</i>; Rigaku, 2005)'
_exptl_crystal_colour colourless
_exptl_crystal_density_diffrn 1.857
_exptl_crystal_density_method 'not measured'
_exptl_crystal_description block
_exptl_crystal_F_000 204
_exptl_crystal_size_max 0.10
_exptl_crystal_size_mid 0.05
_exptl_crystal_size_min 0.05
_refine_diff_density_max 0.835
_refine_diff_density_min -1.469
_refine_ls_extinction_method none
_refine_ls_goodness_of_fit_ref 1.114
_refine_ls_hydrogen_treatment constr
_refine_ls_matrix_type full
_refine_ls_number_parameters 83
_refine_ls_number_reflns 1647
_refine_ls_number_restraints 0
_refine_ls_restrained_S_all 1.138
_refine_ls_R_factor_all 0.0451
_refine_ls_R_factor_gt 0.0411
_refine_ls_shift/su_max 0.000
_refine_ls_shift/su_mean 0.000
_refine_ls_structure_factor_coef Fsqd
_refine_ls_weighting_details 'calc w=1/[\s^2^(Fo^2^)+(0.0440P)^2^] where P=(Fo^2^+2Fc^2^)/3'
_refine_ls_weighting_scheme calc
_refine_ls_wR_factor_gt 0.1013
_refine_ls_wR_factor_ref 0.1026
_reflns_number_gt 1435
_reflns_number_total 1647
_reflns_threshold_expression >2sigma(I)
_cod_data_source_file aa2066.cif
_cod_data_source_block I
_cod_database_code 2235343
_cod_database_fobs_code 2235343

loop_
_symmetry_equiv_pos_as_xyz
'x, y, z'
'-x, -y, -z'

loop_
_atom_site_type_symbol
_atom_site_label
_atom_site_fract_x
_atom_site_fract_y
_atom_site_fract_z
_atom_site_U_iso_or_equiv
_atom_site_adp_type
_atom_site_calc_flag
_atom_site_refinement_flags
_atom_site_occupancy
_atom_site_symmetry_multiplicity
Cl Cl1 0.6759(3) 0.27570(19) 0.99710(9) 0.0205(3) Uani d . 1 1
N N1 1.1049(9) 0.2261(6) 0.6017(3) 0.0136(8) Uani d D 1 1
H H1A 1.2142 0.1217 0.5980 0.020 Uiso calc RD 1 1
H H1B 1.2258 0.3545 0.5904 0.020 Uiso calc RD 1 1
H H1C 0.9437 0.1973 0.5580 0.020 Uiso calc RD 1 1
C C1 0.7915(11) 0.2566(8) 0.8806(4) 0.0154(10) Uani d . 1 1
Br Br1 0.41356(10) 0.76145(7) 0.58041(3) 0.01335(18) Uani d . 1 1
C C2 0.7543(11) 0.4182(7) 0.8164(3) 0.0155(10) Uani d . 1 1
H H2A 0.6637 0.5329 0.8352 0.019 Uiso calc R 1 1
C C3 0.8537(11) 0.4061(7) 0.7241(4) 0.0151(10) Uani d . 1 1
H H3A 0.8289 0.5113 0.6798 0.018 Uiso calc R 1 1
C C4 0.9907(10) 0.2340(7) 0.6991(3) 0.0113(9) Uani d . 1 1
C C5 1.0258(11) 0.0722(7) 0.7620(3) 0.0151(10) Uani d . 1 1
H H5A 1.1156 -0.0428 0.7430 0.018 Uiso calc R 1 1
C C6 0.9254(11) 0.0842(7) 0.8533(4) 0.0159(10) Uani d . 1 1
H H6A 0.9471 -0.0233 0.8968 0.019 Uiso calc R 1 1

loop_
_atom_site_aniso_label
_atom_site_aniso_U_11
_atom_site_aniso_U_22
_atom_site_aniso_U_33
_atom_site_aniso_U_12
_atom_site_aniso_U_13
_atom_site_aniso_U_23
Cl1 0.0316(7) 0.0169(6) 0.0146(6) 0.0075(5) 0.0080(5) -0.0018(5)
N1 0.018(2) 0.011(2) 0.012(2) 0.0037(16) -0.0009(17) -0.0014(16)
C1 0.017(2) 0.014(2) 0.015(3) 0.0028(19) 0.002(2) -0.0045(19)
Br1 0.0165(3) 0.0087(3) 0.0154(3) 0.00395(18) 0.00213(18) -0.00161(17)
C2 0.020(2) 0.011(2) 0.018(3) 0.0072(19) 0.004(2) -0.0033(19)
C3 0.018(2) 0.009(2) 0.019(3) 0.0018(19) 0.001(2) 0.0029(19)
C4 0.013(2) 0.009(2) 0.010(2) -0.0007(17) 0.0002(18) -0.0041(18)
C5 0.019(2) 0.011(2) 0.017(3) 0.0065(19) 0.003(2) -0.0043(19)
C6 0.023(3) 0.008(2) 0.016(3) 0.0023(19) -0.001(2) 0.0000(19)

loop_
_atom_type_symbol
_atom_type_description
_atom_type_scat_dispersion_real
_atom_type_scat_dispersion_imag
_atom_type_scat_source
C C 0.0033 0.0016 'International Tables Vol C Tables 4.2.6.8 and 6.1.1.4'
Br Br -0.2901 2.4595 'International Tables Vol C Tables 4.2.6.8 and 6.1.1.4'
Cl Cl 0.1484 0.1585 'International Tables Vol C Tables 4.2.6.8 and 6.1.1.4'
N N 0.0061 0.0033 'International Tables Vol C Tables 4.2.6.8 and 6.1.1.4'
H H 0.0000 0.0000 'International Tables Vol C Tables 4.2.6.8 and 6.1.1.4'

loop_
_geom_angle_atom_site_label_1
_geom_angle_atom_site_label_2
_geom_angle_atom_site_label_3
_geom_angle
C4 N1 H1A 109.5
C4 N1 H1B 109.5
H1A N1 H1B 109.5
C4 N1 H1C 109.5
H1A N1 H1C 109.5
H1B N1 H1C 109.5
C6 C1 C2 120.9(5)
C6 C1 Cl1 119.8(4)
C2 C1 Cl1 119.2(4)
C3 C2 C1 119.3(4)
C3 C2 H2A 120.4
C1 C2 H2A 120.4
C4 C3 C2 118.6(4)
C4 C3 H3A 120.7
C2 C3 H3A 120.7
C5 C4 C3 122.5(4)
C5 C4 N1 119.2(4)
C3 C4 N1 118.3(4)
C6 C5 C4 118.7(4)
C6 C5 H5A 120.6
C4 C5 H5A 120.6
C5 C6 C1 120.0(4)
C5 C6 H6A 120.0
C1 C6 H6A 120.0

loop_
_geom_bond_atom_site_label_1
_geom_bond_atom_site_label_2
_geom_bond_distance
Cl1 C1 1.735(5)
N1 C4 1.476(6)
N1 H1A 0.8900
N1 H1B 0.8900
N1 H1C 0.8900
C1 C6 1.388(6)
C1 C2 1.392(6)
C2 C3 1.385(7)
C2 H2A 0.9300
C3 C4 1.385(6)
C3 H3A 0.9300
C4 C5 1.379(6)
C5 C6 1.375(7)
C5 H5A 0.9300
C6 H6A 0.9300

loop_
_geom_hbond_atom_site_label_D
_geom_hbond_atom_site_label_H
_geom_hbond_atom_site_label_A
_geom_hbond_site_symmetry_A
_geom_hbond_distance_DH
_geom_hbond_distance_HA
_geom_hbond_distance_DA
_geom_hbond_angle_DHA
N1 H1A Br1 1_645 0.89 2.59 3.467(4) 167.4
N1 H1B Br1 1_655 0.89 2.52 3.370(4) 160.5
N1 H1C Br1 2_666 0.89 2.46 3.312(4) 160.7

loop_
_cod_related_entry_id
_cod_related_entry_database
_cod_related_entry_code
1 ChemSpider 454146
